data_7720408
loop_
_publ_author_name
'Liu, Bo-Yu'
'Abdukader, Ablimit'
'Huang, Jian-Bo'
'Wang, Lu-Lu'
'Wang, Duo-Zhi'

_publ_section_title
;
 Self-assembly of binuclear/hexanuclear lanthanide complexes for
 functional catalysis.
;
_journal_issue 5
_journal_name_full 'Dalton transactions (Cambridge, England : 2003)'
_journal_page_first 2312
_journal_page_last 2317
_journal_paper_doi 10.1039/d5dt02757h
_journal_volume 55
_journal_year 2026
_chemical_formula_sum 'C22 H26 N12 O22 Sm2'
_chemical_formula_weight 1111.25
_space_group_crystal_system triclinic
_space_group_IT_number 2
_space_group_name_Hall '-P 1'
_space_group_name_H-M_alt 'P -1'
_atom_sites_solution_hydrogens mixed
_audit_creation_method SHELXL-2014/7
_audit_update_record
;
2025-06-05 deposited with the CCDC.	2025-12-23 downloaded from the CCDC.
;
_cell_angle_alpha 95.682(3)
_cell_angle_beta 94.776(3)
_cell_angle_gamma 97.044(3)
_cell_formula_units_Z 1
_cell_length_a 8.5680(9)
_cell_length_b 9.0880(10)
_cell_length_c 11.3279(12)
_cell_measurement_reflns_used 9989
_cell_measurement_temperature 296(2)
_cell_measurement_theta_max 25.05
_cell_measurement_theta_min 2.41
_cell_volume 867.03(16)
_computing_structure_refinement 'SHELXL-2014/7 (Sheldrick, 2014)'
_diffrn_ambient_temperature 296(2)
_diffrn_measured_fraction_theta_full 0.994
_diffrn_measured_fraction_theta_max 0.994
_diffrn_measurement_device_type ccd
_diffrn_radiation_type MoK\a
_diffrn_radiation_wavelength 0.71073
_diffrn_reflns_av_R_equivalents 0.0400
_diffrn_reflns_av_unetI/netI 0.0277
_diffrn_reflns_Laue_measured_fraction_full 0.994
_diffrn_reflns_Laue_measured_fraction_max 0.994
_diffrn_reflns_limit_h_max 10
_diffrn_reflns_limit_h_min -10
_diffrn_reflns_limit_k_max 10
_diffrn_reflns_limit_k_min -10
_diffrn_reflns_limit_l_max 13
_diffrn_reflns_limit_l_min -13
_diffrn_reflns_number 23672
_diffrn_reflns_point_group_measured_fraction_full 0.994
_diffrn_reflns_point_group_measured_fraction_max 0.994
_diffrn_reflns_theta_full 25.063
_diffrn_reflns_theta_max 25.063
_diffrn_reflns_theta_min 2.272
_exptl_absorpt_coefficient_mu 3.462
_exptl_absorpt_correction_type multi-scan
_exptl_absorpt_process_details sadabs
_exptl_crystal_colour colorless
_exptl_crystal_density_diffrn 2.128
_exptl_crystal_description Block
_exptl_crystal_F_000 542
_exptl_crystal_size_max 0.120
_exptl_crystal_size_mid 0.100
_exptl_crystal_size_min 0.080
_exptl_transmission_factor_max 0.864
_exptl_transmission_factor_min 0.864
_refine_diff_density_max 0.587
_refine_diff_density_min -0.422
_refine_diff_density_rms 0.092
_refine_ls_extinction_method none
_refine_ls_goodness_of_fit_ref 1.061
_refine_ls_hydrogen_treatment constr
_refine_ls_matrix_type full
_refine_ls_number_parameters 262
_refine_ls_number_reflns 3051
_refine_ls_number_restraints 2
_refine_ls_restrained_S_all 1.122
_refine_ls_R_factor_all 0.0294
_refine_ls_R_factor_gt 0.0246
_refine_ls_shift/su_max 0.002
_refine_ls_shift/su_mean 0.000
_refine_ls_structure_factor_coef Fsqd
_refine_ls_weighting_details 'w=1/[\s^2^(Fo^2^)+(0.0199P)^2^+1.4908P] where P=(Fo^2^+2Fc^2^)/3'
_refine_ls_weighting_scheme calc
_refine_ls_wR_factor_gt 0.0501
_refine_ls_wR_factor_ref 0.0521
_reflns_Friedel_coverage 0.000
_reflns_number_gt 2802
_reflns_number_total 3051
_reflns_threshold_expression 'I > 2\s(I)'
_cod_data_source_file d5dt02757h2.cif
_cod_data_source_block 1_a_CCDC1
_cod_database_code 7720408
_shelx_shelxl_version_number 2014/7
_shelx_space_group_comment
;
The symmetry employed for this shelxl refinement is uniquely defined
by the following loop, which should always be used as a source of
symmetry information in preference to the above space-group names.
They are only intended as comments.
;
_shelx_estimated_absorpt_t_min 0.681
_shelx_estimated_absorpt_t_max 0.769

loop_
_space_group_symop_operation_xyz
'x, y, z'
'-x, -y, -z'

loop_
_atom_site_label
_atom_site_type_symbol
_atom_site_fract_x
_atom_site_fract_y
_atom_site_fract_z
_atom_site_U_iso_or_equiv
_atom_site_adp_type
_atom_site_occupancy
_atom_site_site_symmetry_order
_atom_site_calc_flag
_atom_site_refinement_flags_posn
_atom_site_refinement_flags_adp
_atom_site_refinement_flags_occupancy
_atom_site_disorder_assembly
_atom_site_disorder_group
C1 C 0.9629(5) 0.7659(4) 0.0279(4) 0.0354(9) Uani 1 1 d . . . . .
H1 H 1.0283 0.8562 0.0460 0.042 Uiso 1 1 calc R U . . .
C2 C 0.8460(4) 0.5591(4) -0.0711(3) 0.0326(9) Uani 1 1 d . . . . .
H2 H 0.8144 0.4808 -0.1309 0.039 Uiso 1 1 calc R U . . .
C3 C 0.7946(4) 0.5748(4) 0.0395(3) 0.0272(8) Uani 1 1 d . . . . .
C4 C 0.6816(4) 0.4842(4) 0.0984(3) 0.0265(8) Uani 1 1 d . . . . .
C5 C 0.5091(4) 0.3009(4) 0.1383(3) 0.0293(8) Uani 1 1 d . . . . .
C6 C 0.5312(4) 0.4167(4) 0.2323(3) 0.0266(8) Uani 1 1 d . . . . .
C7 C 0.4495(4) 0.4051(4) 0.3305(3) 0.0310(9) Uani 1 1 d . . . . .
H7 H 0.4613 0.4827 0.3919 0.037 Uiso 1 1 calc R U . . .
C8 C 0.3482(5) 0.2745(4) 0.3363(3) 0.0315(9) Uani 1 1 d . . . . .
C9 C 0.3276(5) 0.1597(4) 0.2413(3) 0.0360(9) Uani 1 1 d . . . . .
H9 H 0.2590 0.0736 0.2467 0.043 Uiso 1 1 calc R U . . .
C10 C 0.4060(5) 0.1710(4) 0.1406(3) 0.0366(10) Uani 1 1 d . . . . .
H10 H 0.3906 0.0955 0.0775 0.044 Uiso 1 1 calc R U . . .
C11 C 0.2706(5) 0.2573(4) 0.4480(3) 0.0326(9) Uani 1 1 d . . . . .
N1 N 0.6061(4) 0.3478(3) 0.0548(3) 0.0315(7) Uani 1 1 d . . . . .
H1A H 0.6167 0.2994 -0.0126 0.038 Uiso 1 1 calc R U . . .
N2 N 0.6413(3) 0.5312(3) 0.2045(2) 0.0274(7) Uani 1 1 d . . . . .
N3 N 0.8694(4) 0.7063(3) 0.1016(3) 0.0290(7) Uani 1 1 d . . . . .
N4 N 0.9526(4) 0.6810(4) -0.0759(3) 0.0363(8) Uani 1 1 d . . . . .
H4 H 1.0045 0.7002 -0.1356 0.044 Uiso 1 1 calc R U . . .
N5 N 0.1615(4) -0.1099(4) 0.7314(3) 0.0406(8) Uani 1 1 d . . . . .
N6 N 0.5366(4) 0.1911(4) 0.7688(3) 0.0403(8) Uani 1 1 d . . . . .
O1 O 0.2952(4) 0.3642(3) 0.5299(2) 0.0454(8) Uani 1 1 d . . . . .
O2 O 0.1878(3) 0.1396(3) 0.4663(2) 0.0413(7) Uani 1 1 d . . . . .
O3 O 0.0378(3) 0.4252(3) 0.6678(3) 0.0506(8) Uani 1 1 d . . . . .
H3A H -0.0558 0.4475 0.6611 0.076 Uiso 1 1 d DR U . . .
H3B H 0.0931 0.4961 0.6407 0.076 Uiso 1 1 d DR U . . .
O4 O -0.0707(3) 0.1242(3) 0.6507(3) 0.0461(7) Uani 1 1 d . . . . .
H4A H -0.0798 0.0345 0.6187 0.069 Uiso 1 1 d R U . . .
H4B H -0.1140 0.1707 0.5981 0.069 Uiso 1 1 d R U . . .
O5 O 0.2160(4) -0.0562(3) 0.6442(3) 0.0463(7) Uani 1 1 d . . . . .
O6 O 0.1264(4) -0.0219(4) 0.8126(3) 0.0623(9) Uani 1 1 d . . . . .
O7 O 0.1415(4) -0.2454(3) 0.7366(3) 0.0601(9) Uani 1 1 d . . . . .
O8 O 0.4285(3) 0.1659(3) 0.8341(2) 0.0425(7) Uani 1 1 d . . . . .
O9 O 0.6774(4) 0.2127(4) 0.8092(3) 0.0573(9) Uani 1 1 d . . . . .
O10 O 0.4961(3) 0.1989(4) 0.6601(3) 0.0501(8) Uani 1 1 d . U . . .
O11 O 0.7835(5) 0.3490(5) 0.5151(4) 0.1112(18) Uani 1 1 d . . . . .
H11A H 0.7625 0.2728 0.4637 0.167 Uiso 1 1 d R U . . .
H11B H 0.7185 0.4073 0.4943 0.167 Uiso 1 1 d R U . . .
Sm1 Sm 0.20476(2) 0.22100(2) 0.68857(2) 0.02575(8) Uani 1 1 d D U . . .

loop_
_atom_site_aniso_label
_atom_site_aniso_U_11
_atom_site_aniso_U_22
_atom_site_aniso_U_33
_atom_site_aniso_U_23
_atom_site_aniso_U_13
_atom_site_aniso_U_12
C1 0.036(2) 0.032(2) 0.040(2) 0.0076(18) 0.0117(18) 0.0013(18)
C2 0.038(2) 0.034(2) 0.027(2) 0.0021(17) 0.0045(17) 0.0081(18)
C3 0.029(2) 0.026(2) 0.0269(19) 0.0043(15) 0.0039(16) 0.0032(16)
C4 0.0281(19) 0.026(2) 0.0243(19) 0.0020(15) -0.0001(15) 0.0027(16)
C5 0.034(2) 0.025(2) 0.027(2) 0.0029(16) -0.0008(16) -0.0013(16)
C6 0.030(2) 0.024(2) 0.0244(19) 0.0045(15) 0.0010(15) -0.0024(16)
C7 0.039(2) 0.027(2) 0.0230(19) -0.0012(16) 0.0030(16) -0.0054(17)
C8 0.039(2) 0.030(2) 0.0235(19) 0.0046(16) 0.0008(16) -0.0040(17)
C9 0.046(2) 0.024(2) 0.035(2) 0.0021(17) 0.0049(19) -0.0097(18)
C10 0.048(2) 0.026(2) 0.031(2) -0.0043(17) 0.0047(18) -0.0072(18)
C11 0.044(2) 0.028(2) 0.0229(19) 0.0027(16) 0.0013(17) -0.0081(18)
N1 0.0415(19) 0.0252(17) 0.0251(16) -0.0041(13) 0.0054(14) -0.0021(14)
N2 0.0341(17) 0.0245(16) 0.0218(16) 0.0026(13) 0.0050(13) -0.0058(13)
N3 0.0328(17) 0.0256(17) 0.0281(17) 0.0032(13) 0.0077(14) -0.0012(14)
N4 0.042(2) 0.040(2) 0.0315(18) 0.0122(15) 0.0170(15) 0.0071(16)
N5 0.046(2) 0.035(2) 0.041(2) 0.0091(17) 0.0109(17) -0.0010(16)
N6 0.045(2) 0.031(2) 0.041(2) -0.0049(16) -0.0051(18) 0.0025(16)
O1 0.067(2) 0.0347(16) 0.0280(15) -0.0021(13) 0.0102(14) -0.0192(14)
O2 0.0566(18) 0.0322(16) 0.0291(15) 0.0020(12) 0.0059(13) -0.0190(14)
O3 0.0476(18) 0.0337(17) 0.068(2) 0.0125(15) -0.0057(15) -0.0002(14)
O4 0.0394(16) 0.0293(16) 0.064(2) -0.0038(14) 0.0038(14) -0.0106(13)
O5 0.065(2) 0.0362(17) 0.0375(17) 0.0118(13) 0.0128(15) -0.0062(14)
O6 0.089(3) 0.0436(19) 0.054(2) -0.0079(16) 0.0316(19) 0.0017(18)
O7 0.088(3) 0.0272(18) 0.071(2) 0.0133(15) 0.0354(19) 0.0055(16)
O8 0.0462(17) 0.0459(18) 0.0356(16) 0.0025(13) 0.0088(14) 0.0058(14)
O9 0.0396(18) 0.057(2) 0.068(2) -0.0118(17) -0.0081(16) 0.0039(15)
O10 0.0380(11) 0.070(2) 0.0396(18) -0.0003(15) 0.0095(13) -0.0012(15)
O11 0.098(3) 0.103(3) 0.120(4) -0.044(3) -0.052(3) 0.051(3)
Sm1 0.03115(12) 0.02237(12) 0.02124(11) 0.00082(7) 0.00469(8) -0.00649(8)

loop_
_atom_type_symbol
_atom_type_description
_atom_type_scat_dispersion_real
_atom_type_scat_dispersion_imag
_atom_type_scat_source
C C 0.0033 0.0016 'International Tables Vol C Tables 4.2.6.8 and 6.1.1.4'
H H 0.0000 0.0000 'International Tables Vol C Tables 4.2.6.8 and 6.1.1.4'
N N 0.0061 0.0033 'International Tables Vol C Tables 4.2.6.8 and 6.1.1.4'
O O 0.0106 0.0060 'International Tables Vol C Tables 4.2.6.8 and 6.1.1.4'
Sm Sm -0.1638 3.4418 'International Tables Vol C Tables 4.2.6.8 and 6.1.1.4'

loop_
_geom_angle_atom_site_label_1
_geom_angle_atom_site_label_2
_geom_angle_atom_site_label_3
_geom_angle
_geom_angle_site_symmetry_1
_geom_angle_site_symmetry_3
_geom_angle_publ_flag
N3 C1 N4 111.7(3) . . ?
N3 C1 H1 124.1 . . ?
N4 C1 H1 124.1 . . ?
N4 C2 C3 105.8(3) . . ?
N4 C2 H2 127.1 . . ?
C3 C2 H2 127.1 . . ?
C2 C3 N3 109.4(3) . . ?
C2 C3 C4 132.8(3) . . ?
N3 C3 C4 117.8(3) . . ?
N2 C4 N1 113.0(3) . . ?
N2 C4 C3 121.1(3) . . ?
N1 C4 C3 125.9(3) . . ?
N1 C5 C10 132.1(3) . . ?
N1 C5 C6 105.7(3) . . ?
C10 C5 C6 122.2(3) . . ?
C7 C6 N2 130.6(3) . . ?
C7 C6 C5 120.4(3) . . ?
N2 C6 C5 108.9(3) . . ?
C6 C7 C8 118.5(3) . . ?
C6 C7 H7 120.8 . . ?
C8 C7 H7 120.8 . . ?
C7 C8 C9 120.3(3) . . ?
C7 C8 C11 118.1(3) . . ?
C9 C8 C11 121.5(3) . . ?
C10 C9 C8 122.0(3) . . ?
C10 C9 H9 119.0 . . ?
C8 C9 H9 119.0 . . ?
C9 C10 C5 116.6(3) . . ?
C9 C10 H10 121.7 . . ?
C5 C10 H10 121.7 . . ?
O2 C11 O1 118.6(3) . . ?
O2 C11 C8 123.2(3) . . ?
O1 C11 C8 118.2(3) . . ?
O2 C11 Sm1 62.18(19) . . ?
O1 C11 Sm1 57.79(19) . . ?
C8 C11 Sm1 164.9(3) . . ?
C4 N1 C5 107.3(3) . . ?
C4 N1 H1A 126.4 . . ?
C5 N1 H1A 126.4 . . ?
C4 N2 C6 105.1(3) . . ?
C4 N2 Sm1 117.2(2) . 2_666 ?
C6 N2 Sm1 137.3(2) . 2_666 ?
C1 N3 C3 105.1(3) . . ?
C1 N3 Sm1 136.4(3) . 2_666 ?
C3 N3 Sm1 118.4(2) . 2_666 ?
C1 N4 C2 108.0(3) . . ?
C1 N4 H4 126.0 . . ?
C2 N4 H4 126.0 . . ?
O7 N5 O6 121.0(4) . . ?
O7 N5 O5 121.4(4) . . ?
O6 N5 O5 117.6(3) . . ?
O9 N6 O8 121.7(4) . . ?
O9 N6 O10 121.3(4) . . ?
O8 N6 O10 117.0(3) . . ?
O9 N6 Sm1 165.6(3) . . ?
O8 N6 Sm1 58.78(19) . . ?
O10 N6 Sm1 59.80(19) . . ?
C11 O1 Sm1 96.3(2) . . ?
C11 O2 Sm1 91.9(2) . . ?
Sm1 O3 H3A 145.7 . . ?
Sm1 O3 H3B 107.6 . . ?
H3A O3 H3B 104.5 . . ?
Sm1 O4 H4A 109.2 . . ?
Sm1 O4 H4B 109.3 . . ?
H4A O4 H4B 104.5 . . ?
N5 O5 Sm1 103.7(2) . . ?
N5 O6 Sm1 91.8(2) . . ?
N6 O8 Sm1 96.5(2) . . ?
N6 O10 Sm1 95.1(2) . . ?
H11A O11 H11B 104.5 . . ?
O4 Sm1 O1 111.67(10) . . ?
O4 Sm1 O3 68.60(10) . . ?
O1 Sm1 O3 71.41(11) . . ?
O4 Sm1 O5 78.26(10) . . ?
O1 Sm1 O5 112.93(9) . . ?
O3 Sm1 O5 145.02(10) . . ?
O4 Sm1 O2 79.68(9) . . ?
O1 Sm1 O2 51.36(8) . . ?
O3 Sm1 O2 94.76(10) . . ?
O5 Sm1 O2 67.84(9) . . ?
O4 Sm1 O8 133.39(10) . . ?
O1 Sm1 O8 113.71(10) . . ?
O3 Sm1 O8 137.09(9) . . ?
O5 Sm1 O8 75.04(9) . . ?
O2 Sm1 O8 122.41(10) . . ?
O4 Sm1 N3 83.45(10) . 2_666 ?
O1 Sm1 N3 133.54(9) . 2_666 ?
O3 Sm1 N3 74.69(10) . 2_666 ?
O5 Sm1 N3 113.12(9) . 2_666 ?
O2 Sm1 N3 162.52(10) . 2_666 ?
O8 Sm1 N3 73.14(10) . 2_666 ?
O4 Sm1 O10 150.39(10) . . ?
O1 Sm1 O10 68.80(11) . . ?
O3 Sm1 O10 133.33(10) . . ?
O5 Sm1 O10 74.90(10) . . ?
O2 Sm1 O10 78.82(9) . . ?
O8 Sm1 O10 49.33(9) . . ?
N3 Sm1 O10 118.58(9) 2_666 . ?
O4 Sm1 N2 133.98(10) . 2_666 ?
O1 Sm1 N2 74.32(9) . 2_666 ?
O3 Sm1 N2 71.08(9) . 2_666 ?
O5 Sm1 N2 143.84(10) . 2_666 ?
O2 Sm1 N2 125.25(8) . 2_666 ?
O8 Sm1 N2 70.00(9) . 2_666 ?
N3 Sm1 N2 65.13(9) 2_666 2_666 ?
O10 Sm1 N2 75.52(10) . 2_666 ?
O4 Sm1 O6 68.05(11) . . ?
O1 Sm1 O6 159.81(9) . . ?
O3 Sm1 O6 123.83(10) . . ?
O5 Sm1 O6 46.88(9) . . ?
O2 Sm1 O6 110.58(9) . . ?
O8 Sm1 O6 65.75(10) . . ?
N3 Sm1 O6 66.53(9) 2_666 . ?
O10 Sm1 O6 101.14(11) . . ?
N2 Sm1 O6 121.32(9) 2_666 . ?
O4 Sm1 C11 98.63(10) . . ?
O1 Sm1 C11 25.87(9) . . ?
O3 Sm1 C11 85.42(11) . . ?
O5 Sm1 C11 88.85(10) . . ?
O2 Sm1 C11 25.89(9) . . ?
O8 Sm1 C11 118.08(10) . . ?
N3 Sm1 C11 157.79(11) 2_666 . ?
O10 Sm1 C11 68.79(10) . . ?
N2 Sm1 C11 99.37(10) 2_666 . ?
O6 Sm1 C11 134.81(10) . . ?
O4 Sm1 N6 151.90(10) . . ?
O1 Sm1 N6 90.08(11) . . ?
O3 Sm1 N6 137.89(9) . . ?
O5 Sm1 N6 76.87(9) . . ?
O2 Sm1 N6 102.59(10) . . ?
O8 Sm1 N6 24.68(9) . . ?
N3 Sm1 N6 94.44(10) 2_666 . ?
O10 Sm1 N6 25.10(9) . . ?
N2 Sm1 N6 67.54(9) 2_666 . ?
O6 Sm1 N6 85.35(11) . . ?
C11 Sm1 N6 93.76(11) . . ?

loop_
_geom_bond_atom_site_label_1
_geom_bond_atom_site_label_2
_geom_bond_distance
_geom_bond_site_symmetry_2
_geom_bond_publ_flag
C1 N3 1.314(5) . ?
C1 N4 1.331(5) . ?
C1 H1 0.9300 . ?
C2 N4 1.356(5) . ?
C2 C3 1.362(5) . ?
C2 H2 0.9300 . ?
C3 N3 1.380(5) . ?
C3 C4 1.442(5) . ?
C4 N2 1.323(4) . ?
C4 N1 1.352(4) . ?
C5 N1 1.375(5) . ?
C5 C10 1.389(5) . ?
C5 C6 1.406(5) . ?
C6 C7 1.369(5) . ?
C6 N2 1.395(4) . ?
C7 C8 1.392(5) . ?
C7 H7 0.9300 . ?
C8 C9 1.407(5) . ?
C8 C11 1.490(5) . ?
C9 C10 1.377(5) . ?
C9 H9 0.9300 . ?
C10 H10 0.9300 . ?
C11 O2 1.254(4) . ?
C11 O1 1.260(4) . ?
C11 Sm1 2.871(4) . ?
N1 H1A 0.8600 . ?
N2 Sm1 2.597(3) 2_666 ?
N3 Sm1 2.556(3) 2_666 ?
N4 H4 0.8600 . ?
N5 O7 1.230(4) . ?
N5 O6 1.239(4) . ?
N5 O5 1.244(4) . ?
N6 O9 1.240(4) . ?
N6 O8 1.246(4) . ?
N6 O10 1.263(4) . ?
N6 Sm1 2.965(4) . ?
O1 Sm1 2.444(3) . ?
O2 Sm1 2.541(3) . ?
O3 Sm1 2.495(3) . ?
O3 H3A 0.8501 . ?
O3 H3B 0.8499 . ?
O4 Sm1 2.403(3) . ?
O4 H4A 0.8504 . ?
O4 H4B 0.8504 . ?
O5 Sm1 2.535(3) . ?
O6 Sm1 2.776(3) . ?
O8 Sm1 2.552(3) . ?
O10 Sm1 2.573(3) . ?
O11 H11A 0.8500 . ?
O11 H11B 0.8500 . ?
Sm1 N3 2.556(3) 2_666 ?
Sm1 N2 2.596(3) 2_666 ?

loop_
_geom_torsion_atom_site_label_1
_geom_torsion_atom_site_label_2
_geom_torsion_atom_site_label_3
_geom_torsion_atom_site_label_4
_geom_torsion
_geom_torsion_site_symmetry_1
_geom_torsion_site_symmetry_2
_geom_torsion_site_symmetry_3
_geom_torsion_site_symmetry_4
_geom_torsion_publ_flag
N4 C2 C3 N3 0.2(4) . . . . ?
N4 C2 C3 C4 179.5(4) . . . . ?
C2 C3 C4 N2 -173.8(4) . . . . ?
N3 C3 C4 N2 5.4(5) . . . . ?
C2 C3 C4 N1 5.8(7) . . . . ?
N3 C3 C4 N1 -175.0(3) . . . . ?
N1 C5 C6 C7 179.5(3) . . . . ?
C10 C5 C6 C7 -0.4(6) . . . . ?
N1 C5 C6 N2 -0.2(4) . . . . ?
C10 C5 C6 N2 179.9(3) . . . . ?
N2 C6 C7 C8 -178.4(4) . . . . ?
C5 C6 C7 C8 1.9(6) . . . . ?
C6 C7 C8 C9 -1.9(6) . . . . ?
C6 C7 C8 C11 174.7(4) . . . . ?
C7 C8 C9 C10 0.4(6) . . . . ?
C11 C8 C9 C10 -176.1(4) . . . . ?
C8 C9 C10 C5 1.1(6) . . . . ?
N1 C5 C10 C9 179.0(4) . . . . ?
C6 C5 C10 C9 -1.1(6) . . . . ?
C7 C8 C11 O2 -174.0(4) . . . . ?
C9 C8 C11 O2 2.6(6) . . . . ?
C7 C8 C11 O1 2.9(6) . . . . ?
C9 C8 C11 O1 179.5(4) . . . . ?
C7 C8 C11 Sm1 -67.5(11) . . . . ?
C9 C8 C11 Sm1 109.1(10) . . . . ?
N2 C4 N1 C5 -0.2(4) . . . . ?
C3 C4 N1 C5 -179.9(3) . . . . ?
C10 C5 N1 C4 -179.9(4) . . . . ?
C6 C5 N1 C4 0.2(4) . . . . ?
N1 C4 N2 C6 0.1(4) . . . . ?
C3 C4 N2 C6 179.7(3) . . . . ?
N1 C4 N2 Sm1 174.0(2) . . . 2_666 ?
C3 C4 N2 Sm1 -6.3(4) . . . 2_666 ?
C7 C6 N2 C4 -179.5(4) . . . . ?
C5 C6 N2 C4 0.1(4) . . . . ?
C7 C6 N2 Sm1 8.4(6) . . . 2_666 ?
C5 C6 N2 Sm1 -171.9(3) . . . 2_666 ?
N4 C1 N3 C3 -0.2(4) . . . . ?
N4 C1 N3 Sm1 -177.5(3) . . . 2_666 ?
C2 C3 N3 C1 0.0(4) . . . . ?
C4 C3 N3 C1 -179.4(3) . . . . ?
C2 C3 N3 Sm1 177.8(2) . . . 2_666 ?
C4 C3 N3 Sm1 -1.6(4) . . . 2_666 ?
N3 C1 N4 C2 0.3(5) . . . . ?
C3 C2 N4 C1 -0.3(4) . . . . ?
O2 C11 O1 Sm1 13.9(4) . . . . ?
C8 C11 O1 Sm1 -163.1(3) . . . . ?
O1 C11 O2 Sm1 -13.3(4) . . . . ?
C8 C11 O2 Sm1 163.6(3) . . . . ?
O7 N5 O5 Sm1 176.1(3) . . . . ?
O6 N5 O5 Sm1 -3.2(4) . . . . ?
O7 N5 O6 Sm1 -176.5(4) . . . . ?
O5 N5 O6 Sm1 2.9(4) . . . . ?
O9 N6 O8 Sm1 163.2(3) . . . . ?
O10 N6 O8 Sm1 -14.5(3) . . . . ?
O9 N6 O10 Sm1 -163.3(3) . . . . ?
O8 N6 O10 Sm1 14.3(3) . . . . ?
